data_7038244
loop_
_publ_author_name
'\'Alvarez, Mar\'ia'
'\'Alvarez, Eleuterio'
'Fructos, Manuel R.'
'Urbano, Juan'
'P\'erez, Pedro J'

_publ_section_title
;
 Copper-induced ammonia N-H functionalization.
;
_journal_issue 37
_journal_name_full 'Dalton transactions (Cambridge, England : 2003)'
_journal_page_first 14628
_journal_page_last 14633
_journal_paper_doi 10.1039/c5dt04972e
_journal_volume 45
_journal_year 2016
_chemical_formula_moiety 'C49 H53 B Cu N7, C H2 Cl2'
_chemical_formula_sum 'C50 H55 B Cl2 Cu N7'
_chemical_formula_weight 899.26
_chemical_name_systematic
; 
 ? 
;
_space_group_IT_number 14
_symmetry_cell_setting monoclinic
_symmetry_space_group_name_Hall '-P 2yn'
_symmetry_space_group_name_H-M 'P 1 21/n 1'
_atom_sites_solution_hydrogens geom
_atom_sites_solution_primary direct
_atom_sites_solution_secondary difmap
_audit_creation_method SHELXL-97
_audit_update_record
;
2015-12-18 deposited with the CCDC.
2016-02-02 downloaded from the CCDC.
;
_cell_angle_alpha 90.00
_cell_angle_beta 97.093(3)
_cell_angle_gamma 90.00
_cell_formula_units_Z 8
_cell_length_a 18.5242(10)
_cell_length_b 14.3774(9)
_cell_length_c 36.400(2)
_cell_measurement_reflns_used 7268
_cell_measurement_temperature 193(2)
_cell_measurement_theta_max 21.55
_cell_measurement_theta_min 2.36
_cell_volume 9620.2(10)
_computing_cell_refinement 'APEX2 Software Suite (Bruker, 2007)'
_computing_data_collection 'APEX2 Software Suite (Bruker, 2007)'
_computing_data_reduction 'APEX2 Software Suite (Bruker, 2007)'
_computing_molecular_graphics 'SHELXTL (Sheldrick, 2008)'
_computing_publication_material 'SHELXTL and publCIF (Westrip, 2010)'
_computing_structure_refinement 'SHELXL97 (Sheldrick, 2008)'
_computing_structure_solution 'SIR2002 (Burla et al., 2003)'
_diffrn_ambient_temperature 193(2)
_diffrn_detector_area_resol_mean 8.26
_diffrn_measured_fraction_theta_full 0.997
_diffrn_measured_fraction_theta_max 0.997
_diffrn_measurement_device_type
;
 Bruker-Nonius X8kappa APEX II CCD area detector
;
_diffrn_measurement_method 'phi and omega scans with narrow frames'
_diffrn_radiation_monochromator graphite
_diffrn_radiation_source 'fine-focus sealed tube'
_diffrn_radiation_type MoK\a
_diffrn_radiation_wavelength 0.71073
_diffrn_reflns_av_R_equivalents 0.0947
_diffrn_reflns_av_unetI/netI 0.0658
_diffrn_reflns_limit_h_max 22
_diffrn_reflns_limit_h_min -22
_diffrn_reflns_limit_k_max 17
_diffrn_reflns_limit_k_min -17
_diffrn_reflns_limit_l_max 43
_diffrn_reflns_limit_l_min -43
_diffrn_reflns_number 199250
_diffrn_reflns_theta_full 25.25
_diffrn_reflns_theta_max 25.25
_diffrn_reflns_theta_min 1.13
_diffrn_standards_decay_% 0
_exptl_absorpt_coefficient_mu 0.606
_exptl_absorpt_correction_T_max 0.9703
_exptl_absorpt_correction_T_min 0.8884
_exptl_absorpt_correction_type multi-scan
_exptl_absorpt_process_details
;
program SADABS, Bruker (2001).
;
_exptl_crystal_colour 'pale yellow'
_exptl_crystal_density_diffrn 1.242
_exptl_crystal_density_method 'not measured'
_exptl_crystal_description plate
_exptl_crystal_F_000 3776
_exptl_crystal_size_max 0.20
_exptl_crystal_size_mid 0.10
_exptl_crystal_size_min 0.05
_platon_squeeze_details
;
;
_refine_diff_density_max 1.173
_refine_diff_density_min -1.067
_refine_diff_density_rms 0.110
_refine_ls_extinction_method none
_refine_ls_goodness_of_fit_ref 1.073
_refine_ls_hydrogen_treatment constr
_refine_ls_matrix_type fullcycle
_refine_ls_number_parameters 1117
_refine_ls_number_reflns 17359
_refine_ls_number_restraints 28
_refine_ls_restrained_S_all 1.083
_refine_ls_R_factor_all 0.13
_refine_ls_R_factor_gt 0.10
_refine_ls_shift/su_max 0.003
_refine_ls_shift/su_mean 0.000
_refine_ls_structure_factor_coef Fsqd
_refine_ls_weighting_details 'calc w=1/[\s^2^(Fo^2^)+(0.1100P)^2^+58.8398P] where P=(Fo^2^+2Fc^2^)/3'
_refine_ls_weighting_scheme calc
_refine_ls_wR_factor_gt 0.27
_refine_ls_wR_factor_ref 0.25
_reflns_number_gt 12593
_reflns_number_total 17359
_reflns_threshold_expression >2sigma(I)
_cod_data_source_file c5dt04972e2.cif
_cod_data_source_block 7
_cod_depositor_comments
;
The following automatic conversions were performed:

'_symmetry_cell_setting' value 'Monoclinic' changed to 'monoclinic'
according to
/usr/data/users/saulius/crontab/automatic-downloads/rss-feeds/RSC/lib/dictionaries/cif_core.dic
dictionary named 'cif_core.dic' version 2.4.2 from 2011-04-26.

Automatic conversion script
Id: cif_fix_values 4268 2015-11-12 08:31:59Z antanas 

 Adding full bibliography for 7038238--7038244.cif.
;
_cod_original_cell_volume 9620.3(10)
_cod_original_sg_symbol_H-M 'P 21/n'
_cod_database_code 7038244

loop_
_symmetry_equiv_pos_as_xyz
'x, y, z'
'-x+1/2, y+1/2, -z+1/2'
'-x, -y, -z'
'x-1/2, -y-1/2, z-1/2'

loop_
_atom_site_label
_atom_site_type_symbol
_atom_site_fract_x
_atom_site_fract_y
_atom_site_fract_z
_atom_site_U_iso_or_equiv
_atom_site_adp_type
_atom_site_occupancy
_atom_site_symmetry_multiplicity
_atom_site_calc_flag
_atom_site_refinement_flags
Cu1 Cu 0.17586(4) 1.01940(6) 0.10289(2) 0.0373(2) Uani 1 1 d .
N1 N 0.0710(3) 0.9702(4) 0.11280(15) 0.0330(12) Uani 1 1 d .
N2 N 0.0177(3) 1.0338(4) 0.10166(15) 0.0314(12) Uani 1 1 d .
N3 N 0.1526(3) 1.1519(4) 0.12595(15) 0.0357(12) Uani 1 1 d .
N4 N 0.0844(3) 1.1846(4) 0.11204(15) 0.0340(12) Uani 1 1 d .
N5 N 0.1385(3) 1.0645(4) 0.05101(14) 0.0334(12) Uani 1 1 d .
N6 N 0.0719(3) 1.1090(4) 0.04900(15) 0.0341(12) Uani 1 1 d .
N7 N 0.2719(3) 0.9724(4) 0.12791(16) 0.0422(14) Uani 1 1 d .
H7A H 0.3038 0.9706 0.1105 0.051 Uiso 1 1 calc R
H7B H 0.2895 1.0156 0.1454 0.051 Uiso 1 1 calc R
C1 C 0.0386(3) 0.8971(4) 0.12549(18) 0.0333(14) Uani 1 1 d .
C2 C -0.0368(3) 0.9113(5) 0.1234(2) 0.0422(16) Uani 1 1 d .
H2 H -0.0722 0.8700 0.1309 0.051 Uiso 1 1 calc R
C3 C -0.0477(3) 0.9974(5) 0.10830(19) 0.0384(15) Uani 1 1 d .
H3 H -0.0934 1.0275 0.1031 0.046 Uiso 1 1 calc R
C4 C 0.0789(3) 0.8112(4) 0.13817(18) 0.0329(14) Uani 1 1 d .
C5 C 0.0920(3) 0.7893(5) 0.1755(2) 0.0395(16) Uani 1 1 d .
C6 C 0.1282(4) 0.7072(5) 0.1861(2) 0.0463(18) Uani 1 1 d .
H6 H 0.1371 0.6920 0.2116 0.056 Uiso 1 1 calc R
C7 C 0.1518(4) 0.6467(5) 0.1604(2) 0.0484(19) Uani 1 1 d .
C8 C 0.1368(3) 0.6698(5) 0.1232(2) 0.0451(18) Uani 1 1 d .
H8 H 0.1518 0.6287 0.1051 0.054 Uiso 1 1 calc R
C9 C 0.1011(3) 0.7498(5) 0.1118(2) 0.0409(16) Uani 1 1 d .
C10 C 0.0686(5) 0.8527(6) 0.2046(2) 0.059(2) Uani 1 1 d .
H10A H 0.0888 0.8303 0.2292 0.089 Uiso 1 1 calc R
H10B H 0.0154 0.8535 0.2028 0.089 Uiso 1 1 calc R
H10C H 0.0865 0.9158 0.2009 0.089 Uiso 1 1 calc R
C11 C 0.1911(5) 0.5580(6) 0.1729(3) 0.067(2) Uani 1 1 d .
H11A H 0.2412 0.5725 0.1831 0.101 Uiso 1 1 calc R
H11B H 0.1913 0.5159 0.1517 0.101 Uiso 1 1 calc R
H11C H 0.1661 0.5280 0.1920 0.101 Uiso 1 1 calc R
C12 C 0.0832(5) 0.7702(7) 0.0708(2) 0.059(2) Uani 1 1 d .
H12A H 0.1036 0.7212 0.0564 0.089 Uiso 1 1 calc R
H12B H 0.1042 0.8303 0.0651 0.089 Uiso 1 1 calc R
H12C H 0.0303 0.7723 0.0643 0.089 Uiso 1 1 calc R
C13 C 0.1822(3) 1.2177(5) 0.14896(18) 0.0348(14) Uani 1 1 d .
C14 C 0.1347(4) 1.2922(5) 0.1503(2) 0.0473(18) Uani 1 1 d .
H14 H 0.1427 1.3475 0.1645 0.057 Uiso 1 1 calc R
C15 C 0.0739(4) 1.2689(5) 0.1268(2) 0.0414(16) Uani 1 1 d .
H15 H 0.0314 1.3059 0.1216 0.050 Uiso 1 1 calc R
C16 C 0.2565(3) 1.2015(5) 0.16888(18) 0.0350(14) Uani 1 1 d .
C17 C 0.3165(4) 1.2501(5) 0.15876(19) 0.0392(15) Uani 1 1 d .
C18 C 0.3854(4) 1.2319(5) 0.1772(2) 0.0458(18) Uani 1 1 d .
H18 H 0.4261 1.2647 0.1702 0.055 Uiso 1 1 calc R
C19 C 0.3960(4) 1.1665(5) 0.2058(2) 0.0461(18) Uani 1 1 d .
C20 C 0.3371(4) 1.1199(5) 0.2154(2) 0.0421(16) Uani 1 1 d .
H20 H 0.3439 1.0747 0.2346 0.051 Uiso 1 1 calc R
C21 C 0.2663(3) 1.1370(5) 0.19760(18) 0.0371(15) Uani 1 1 d .
C22 C 0.3063(4) 1.3207(6) 0.1276(2) 0.058(2) Uani 1 1 d .
H22A H 0.2811 1.2914 0.1053 0.086 Uiso 1 1 calc R
H22B H 0.3540 1.3434 0.1225 0.086 Uiso 1 1 calc R
H22C H 0.2773 1.3731 0.1349 0.086 Uiso 1 1 calc R
C23 C 0.4721(4) 1.1485(6) 0.2251(3) 0.063(2) Uani 1 1 d .
H23A H 0.4690 1.1208 0.2495 0.095 Uiso 1 1 calc R
H23B H 0.4989 1.2073 0.2282 0.095 Uiso 1 1 calc R
H23C H 0.4976 1.1057 0.2102 0.095 Uiso 1 1 calc R
C24 C 0.2029(4) 1.0843(5) 0.2098(2) 0.0464(18) Uani 1 1 d .
H24A H 0.1652 1.1283 0.2151 0.070 Uiso 1 1 calc R
H24B H 0.2194 1.0483 0.2321 0.070 Uiso 1 1 calc R
H24C H 0.1829 1.0420 0.1900 0.070 Uiso 1 1 calc R
C25 C 0.1550(3) 1.0601(5) 0.01645(17) 0.0347(15) Uani 1 1 d .
C26 C 0.0997(4) 1.1012(6) -0.0084(2) 0.0487(19) Uani 1 1 d .
H26 H 0.0977 1.1069 -0.0345 0.058 Uiso 1 1 calc R
C27 C 0.0493(3) 1.1313(5) 0.0137(2) 0.0433(17) Uani 1 1 d .
H27 H 0.0053 1.1628 0.0053 0.052 Uiso 1 1 calc R
C28 C 0.2250(3) 1.0177(5) 0.00848(18) 0.0371(15) Uani 1 1 d .
C29 C 0.2255(3) 0.9301(5) -0.00758(17) 0.0389(16) Uani 1 1 d .
C30 C 0.2914(4) 0.8930(6) -0.01499(18) 0.0437(17) Uani 1 1 d .
H30 H 0.2917 0.8326 -0.0255 0.052 Uiso 1 1 calc R
C31 C 0.3564(4) 0.9404(6) -0.0076(2) 0.0461(17) Uani 1 1 d .
C32 C 0.3542(4) 1.0272(6) 0.0084(2) 0.0498(19) Uani 1 1 d .
H32 H 0.3984 1.0609 0.0135 0.060 Uiso 1 1 calc R
C33 C 0.2912(3) 1.0675(5) 0.0173(2) 0.0409(16) Uani 1 1 d .
C34 C 0.1571(4) 0.8741(7) -0.0168(2) 0.059(2) Uani 1 1 d .
H34A H 0.1483 0.8368 0.0048 0.089 Uiso 1 1 calc R
H34B H 0.1625 0.8328 -0.0377 0.089 Uiso 1 1 calc R
H34C H 0.1159 0.9162 -0.0234 0.089 Uiso 1 1 calc R
C35 C 0.4271(4) 0.8976(7) -0.0165(3) 0.067(2) Uani 1 1 d .
H35A H 0.4198 0.8311 -0.0216 0.100 Uiso 1 1 calc R
H35B H 0.4648 0.9059 0.0046 0.100 Uiso 1 1 calc R
H35C H 0.4424 0.9283 -0.0383 0.100 Uiso 1 1 calc R
C36 C 0.2918(4) 1.1615(6) 0.0348(3) 0.060(2) Uani 1 1 d .
H36A H 0.2799 1.1555 0.0602 0.090 Uiso 1 1 calc R
H36B H 0.2556 1.2013 0.0205 0.090 Uiso 1 1 calc R
H36C H 0.3402 1.1893 0.0352 0.090 Uiso 1 1 calc R
C37 C 0.2736(3) 0.8796(5) 0.14640(19) 0.0405(16) Uani 1 1 d .
H37 H 0.2230 0.8672 0.1520 0.049 Uiso 1 1 calc R
C38 C 0.3215(4) 0.8770(5) 0.18291(19) 0.0419(16) Uani 1 1 d .
C39 C 0.3945(4) 0.9062(5) 0.1867(2) 0.0459(17) Uani 1 1 d .
H39 H 0.4146 0.9294 0.1657 0.055 Uiso 1 1 calc R
C40 C 0.4374(4) 0.9019(6) 0.2203(2) 0.053(2) Uani 1 1 d .
H40 H 0.4865 0.9225 0.2224 0.064 Uiso 1 1 calc R
C41 C 0.4093(5) 0.8675(6) 0.2510(2) 0.058(2) Uani 1 1 d .
H41 H 0.4391 0.8637 0.2742 0.069 Uiso 1 1 calc R
C42 C 0.3377(5) 0.8386(6) 0.2479(2) 0.057(2) Uani 1 1 d .
H42 H 0.3180 0.8151 0.2690 0.068 Uiso 1 1 calc R
C43 C 0.2948(4) 0.8437(6) 0.2144(2) 0.0506(19) Uani 1 1 d .
H43 H 0.2455 0.8239 0.2127 0.061 Uiso 1 1 calc R
C44 C 0.2914(3) 0.8028(5) 0.1195(2) 0.0427(16) Uani 1 1 d .
C45 C 0.2763(4) 0.8133(6) 0.0817(2) 0.054(2) Uani 1 1 d .
H45 H 0.2595 0.8713 0.0715 0.065 Uiso 1 1 calc R
C46 C 0.2858(5) 0.7380(6) 0.0586(2) 0.053(2) Uani 1 1 d .
H46 H 0.2748 0.7452 0.0325 0.064 Uiso 1 1 calc R
C47 C 0.3109(4) 0.6533(6) 0.0728(2) 0.056(2) Uani 1 1 d .
H47 H 0.3169 0.6026 0.0567 0.067 Uiso 1 1 calc R
C48 C 0.3267(4) 0.6435(6) 0.1100(2) 0.0502(19) Uani 1 1 d .
H48 H 0.3442 0.5856 0.1201 0.060 Uiso 1 1 calc R
C49 C 0.3173(4) 0.7183(5) 0.1335(2) 0.0456(17) Uani 1 1 d .
H49 H 0.3288 0.7108 0.1595 0.055 Uiso 1 1 calc R
B1 B 0.0346(4) 1.1268(5) 0.0841(2) 0.0347(16) Uani 1 1 d .
H1 H -0.0119 1.1614 0.0770 0.042 Uiso 1 1 calc R
Cu2 Cu 0.74629(4) 0.48981(5) 0.15261(2) 0.0355(2) Uani 1 1 d .
N8 N 0.7559(3) 0.3630(4) 0.12766(16) 0.0398(13) Uani 1 1 d .
N9 N 0.8228(3) 0.3224(4) 0.13710(16) 0.0367(13) Uani 1 1 d .
N10 N 0.8482(3) 0.5325(4) 0.14331(17) 0.0377(13) Uani 1 1 d .
N11 N 0.9007(3) 0.4655(4) 0.15110(19) 0.0474(15) Uani 1 1 d .
N12 N 0.7923(3) 0.4298(4) 0.20572(16) 0.0354(12) Uani 1 1 d .
N13 N 0.8522(3) 0.3762(4) 0.20239(16) 0.0377(13) Uani 1 1 d .
N14 N 0.6599(3) 0.5666(4) 0.16055(16) 0.0372(13) Uani 1 1 d .
H14A H 0.6521 0.5588 0.1848 0.045 Uiso 1 1 calc R
H14B H 0.6724 0.6279 0.1579 0.045 Uiso 1 1 calc R
C50 C 0.7175(4) 0.2995(4) 0.10657(18) 0.0374(15) Uani 1 1 d .
C51 C 0.7577(5) 0.2196(5) 0.1023(2) 0.051(2) Uani 1 1 d .
H51 H 0.7423 0.1652 0.0888 0.062 Uiso 1 1 calc R
C52 C 0.8245(4) 0.2366(4) 0.12205(19) 0.0431(17) Uani 1 1 d .
H52 H 0.8648 0.1953 0.1246 0.052 Uiso 1 1 calc R
C53 C 0.6411(4) 0.3236(4) 0.09018(18) 0.0370(15) Uani 1 1 d .
C54 C 0.6298(4) 0.3904(5) 0.06231(19) 0.0436(17) Uani 1 1 d .
C55 C 0.5581(4) 0.4148(5) 0.04868(19) 0.0480(18) Uani 1 1 d .
H55 H 0.5500 0.4623 0.0305 0.058 Uiso 1 1 calc R
C56 C 0.4992(4) 0.3716(5) 0.06093(19) 0.0451(17) Uani 1 1 d .
C57 C 0.5115(4) 0.3016(5) 0.0872(2) 0.0449(17) Uani 1 1 d .
H57 H 0.4710 0.2703 0.0951 0.054 Uiso 1 1 calc R
C58 C 0.5815(4) 0.2758(4) 0.10221(19) 0.0402(16) Uani 1 1 d .
C59 C 0.6924(5) 0.4376(6) 0.0473(2) 0.057(2) Uani 1 1 d .
H59A H 0.6737 0.4790 0.0269 0.086 Uiso 1 1 calc R
H59B H 0.7241 0.3906 0.0381 0.086 Uiso 1 1 calc R
H59C H 0.7202 0.4740 0.0669 0.086 Uiso 1 1 calc R
C60 C 0.4216(5) 0.4017(6) 0.0470(2) 0.062(2) Uani 1 1 d .
H60A H 0.3898 0.3469 0.0445 0.092 Uiso 1 1 calc R
H60B H 0.4208 0.4322 0.0229 0.092 Uiso 1 1 calc R
H60C H 0.4043 0.4452 0.0647 0.092 Uiso 1 1 calc R
C61 C 0.5923(5) 0.1992(6) 0.1307(2) 0.059(2) Uani 1 1 d .
H61A H 0.6169 0.1465 0.1205 0.088 Uiso 1 1 calc R
H61B H 0.5449 0.1791 0.1371 0.088 Uiso 1 1 calc R
H61C H 0.6221 0.2224 0.1529 0.088 Uiso 1 1 calc R
C62 C 0.8807(4) 0.6097(4) 0.1356(2) 0.0394(16) Uani 1 1 d .
C63 C 0.9571(4) 0.5954(5) 0.1394(3) 0.064(3) Uani 1 1 d .
H63 H 0.9940 0.6394 0.1360 0.076 Uiso 1 1 calc R
C64 C 0.9651(4) 0.5046(5) 0.1489(3) 0.058(2) Uani 1 1 d .
H64 H 1.0105 0.4732 0.1534 0.069 Uiso 1 1 calc R
C65 C 0.8407(3) 0.6980(4) 0.12773(19) 0.0334(14) Uani 1 1 d .
C66 C 0.8182(3) 0.7508(4) 0.15674(19) 0.0356(15) Uani 1 1 d .
C67 C 0.7833(4) 0.8350(5) 0.1490(2) 0.0421(16) Uani 1 1 d .
H67 H 0.7684 0.8706 0.1688 0.051 Uiso 1 1 calc R
C68 C 0.7698(4) 0.8684(5) 0.1132(2) 0.0434(17) Uani 1 1 d .
C69 C 0.7920(4) 0.8156(5) 0.0848(2) 0.0444(17) Uani 1 1 d .
H69 H 0.7830 0.8384 0.0602 0.053 Uiso 1 1 calc R
C70 C 0.8267(4) 0.7306(5) 0.0911(2) 0.0433(17) Uani 1 1 d .
C71 C 0.8325(4) 0.7157(6) 0.1962(2) 0.054(2) Uani 1 1 d .
H71A H 0.8107 0.7585 0.2127 0.081 Uiso 1 1 calc R
H71B H 0.8851 0.7123 0.2037 0.081 Uiso 1 1 calc R
H71C H 0.8111 0.6538 0.1978 0.081 Uiso 1 1 calc R
C72 C 0.7349(5) 0.9621(5) 0.1059(3) 0.063(2) Uani 1 1 d .
H72A H 0.7560 0.9929 0.0857 0.094 Uiso 1 1 calc R
H72B H 0.7434 1.0003 0.1283 0.094 Uiso 1 1 calc R
H72C H 0.6824 0.9542 0.0990 0.094 Uiso 1 1 calc R
C73 C 0.8496(6) 0.6752(7) 0.0595(2) 0.071(3) Uani 1 1 d .
H73A H 0.9028 0.6754 0.0610 0.107 Uiso 1 1 calc R
H73B H 0.8287 0.7031 0.0360 0.107 Uiso 1 1 calc R
H73C H 0.8323 0.6111 0.0608 0.107 Uiso 1 1 calc R
C74 C 0.7777(3) 0.4184(5) 0.24034(19) 0.0371(15) Uani 1 1 d .
C75 C 0.8270(4) 0.3588(6) 0.2597(2) 0.0506(19) Uani 1 1 d .
H75 H 0.8287 0.3400 0.2848 0.061 Uiso 1 1 calc R
C76 C 0.8731(4) 0.3326(5) 0.2349(2) 0.0456(18) Uani 1 1 d .
H76 H 0.9129 0.2908 0.2396 0.055 Uiso 1 1 calc R
C77 C 0.7146(3) 0.4673(5) 0.25362(17) 0.0342(14) Uani 1 1 d .
C78 C 0.6433(3) 0.4366(4) 0.24234(17) 0.0334(14) Uani 1 1 d .
C79 C 0.5856(4) 0.4801(5) 0.25676(19) 0.0407(16) Uani 1 1 d .
H79 H 0.5374 0.4587 0.2494 0.049 Uiso 1 1 calc R
C80 C 0.5962(4) 0.5531(5) 0.28132(19) 0.0419(16) Uani 1 1 d .
C81 C 0.6668(4) 0.5848(5) 0.29126(19) 0.0451(17) Uani 1 1 d .
H81 H 0.6746 0.6360 0.3078 0.054 Uiso 1 1 calc R
C82 C 0.7260(4) 0.5443(5) 0.27792(18) 0.0408(16) Uani 1 1 d .
C83 C 0.6289(4) 0.3567(4) 0.21554(19) 0.0377(15) Uani 1 1 d .
H83A H 0.5773 0.3395 0.2135 0.056 Uiso 1 1 calc R
H83B H 0.6588 0.3032 0.2245 0.056 Uiso 1 1 calc R
H83C H 0.6412 0.3754 0.1912 0.056 Uiso 1 1 calc R
C84 C 0.5332(4) 0.5971(6) 0.2975(2) 0.0528(19) Uani 1 1 d .
H84A H 0.4874 0.5773 0.2832 0.079 Uiso 1 1 calc R
H84B H 0.5373 0.6650 0.2964 0.079 Uiso 1 1 calc R
H84C H 0.5339 0.5775 0.3233 0.079 Uiso 1 1 calc R
C85 C 0.8019(4) 0.5818(6) 0.2893(2) 0.057(2) Uani 1 1 d .
H85A H 0.7987 0.6445 0.2995 0.085 Uiso 1 1 calc R
H85B H 0.8285 0.5841 0.2677 0.085 Uiso 1 1 calc R
H85C H 0.8276 0.5410 0.3082 0.085 Uiso 1 1 calc R
C86 C 0.5887(3) 0.5515(5) 0.13726(19) 0.0367(15) Uani 1 1 d .
H86 H 0.5887 0.4858 0.1282 0.044 Uiso 1 1 calc R
C87 C 0.5794(3) 0.6129(5) 0.10331(18) 0.0367(15) Uani 1 1 d .
C88 C 0.6376(4) 0.6569(6) 0.0895(2) 0.0485(19) Uani 1 1 d .
H88 H 0.6850 0.6527 0.1028 0.058 Uiso 1 1 calc R
C89 C 0.6271(4) 0.7061(6) 0.0570(2) 0.055(2) Uani 1 1 d .
H89 H 0.6676 0.7344 0.0479 0.067 Uiso 1 1 calc R
C90 C 0.5578(4) 0.7155(6) 0.0371(2) 0.0524(19) Uani 1 1 d .
H90 H 0.5509 0.7496 0.0146 0.063 Uiso 1 1 calc R
C91 C 0.5001(4) 0.6742(6) 0.0509(2) 0.0524(19) Uani 1 1 d .
H91 H 0.4526 0.6804 0.0379 0.063 Uiso 1 1 calc R
C92 C 0.5105(4) 0.6233(5) 0.0835(2) 0.0464(18) Uani 1 1 d .
H92 H 0.4698 0.5951 0.0926 0.056 Uiso 1 1 calc R
C93 C 0.5256(3) 0.5599(5) 0.16078(18) 0.0340(14) Uani 1 1 d .
C94 C 0.5157(4) 0.6421(5) 0.1800(2) 0.0408(16) Uani 1 1 d .
H94 H 0.5473 0.6934 0.1780 0.049 Uiso 1 1 calc R
C95 C 0.4593(4) 0.6488(6) 0.2021(2) 0.0508(19) Uani 1 1 d .
H95 H 0.4524 0.7046 0.2152 0.061 Uiso 1 1 calc R
C96 C 0.4139(4) 0.5741(6) 0.2047(2) 0.051(2) Uani 1 1 d .
H96 H 0.3754 0.5788 0.2196 0.062 Uiso 1 1 calc R
C97 C 0.4237(4) 0.4927(6) 0.1861(2) 0.054(2) Uani 1 1 d .
H97 H 0.3923 0.4412 0.1883 0.065 Uiso 1 1 calc R
C98 C 0.4797(4) 0.4862(5) 0.1641(2) 0.0419(16) Uani 1 1 d .
H98 H 0.4863 0.4301 0.1512 0.050 Uiso 1 1 calc R
B2 B 0.8820(4) 0.3693(6) 0.1649(2) 0.0423(19) Uani 1 1 d .
H2A H 0.9267 0.3297 0.1678 0.051 Uiso 1 1 calc R
Cl1 Cl 0.56758(14) 0.8989(3) 0.15060(8) 0.0966(9) Uani 1 1 d DU
Cl2 Cl 0.4623(2) 0.9513(3) 0.08932(10) 0.1206(12) Uani 1 1 d DU
C99A C 0.5104(6) 0.8632(5) 0.1127(2) 0.097(4) Uani 1 1 d D
H99A H 0.4757 0.8175 0.1208 0.116 Uiso 1 1 calc R
H99B H 0.5395 0.8311 0.0955 0.116 Uiso 1 1 calc R
Cl3 Cl 0.2225(3) 0.4099(5) 0.03484(18) 0.197(2) Uani 1 1 d DU
Cl4 Cl 0.1007(6) 0.4636(7) 0.0691(3) 0.302(4) Uani 1 1 d DU
C99B C 0.1413(8) 0.3740(10) 0.0481(7) 0.234(13) Uani 1 1 d D
H99C H 0.1498 0.3211 0.0655 0.281 Uiso 1 1 calc R
H99D H 0.1087 0.3525 0.0261 0.281 Uiso 1 1 calc R

loop_
_atom_site_aniso_label
_atom_site_aniso_U_11
_atom_site_aniso_U_22
_atom_site_aniso_U_33
_atom_site_aniso_U_23
_atom_site_aniso_U_13
_atom_site_aniso_U_12
Cu1 0.0270(4) 0.0403(5) 0.0438(5) 0.0030(4) 0.0008(3) 0.0052(3)
N1 0.027(3) 0.033(3) 0.039(3) 0.005(2) 0.003(2) 0.001(2)
N2 0.019(2) 0.031(3) 0.044(3) 0.000(2) 0.006(2) 0.003(2)
N3 0.022(3) 0.036(3) 0.049(3) 0.000(3) 0.005(2) 0.002(2)
N4 0.029(3) 0.027(3) 0.047(3) 0.000(2) 0.009(2) 0.004(2)
N5 0.023(2) 0.039(3) 0.038(3) 0.003(2) 0.004(2) 0.002(2)
N6 0.025(3) 0.040(3) 0.038(3) 0.006(2) 0.004(2) 0.002(2)
N7 0.029(3) 0.048(4) 0.050(4) 0.004(3) 0.007(2) 0.001(3)
C1 0.026(3) 0.030(3) 0.044(4) 0.002(3) 0.005(3) -0.005(3)
C2 0.027(3) 0.041(4) 0.060(5) 0.007(3) 0.007(3) -0.002(3)
C3 0.022(3) 0.042(4) 0.051(4) -0.002(3) 0.005(3) -0.003(3)
C4 0.019(3) 0.032(3) 0.048(4) 0.002(3) 0.006(3) -0.006(2)
C5 0.031(3) 0.032(4) 0.056(4) 0.004(3) 0.008(3) -0.007(3)
C6 0.042(4) 0.040(4) 0.055(5) 0.011(3) 0.001(3) -0.008(3)
C7 0.025(3) 0.043(4) 0.078(6) 0.012(4) 0.009(3) 0.002(3)
C8 0.028(3) 0.040(4) 0.071(5) 0.000(4) 0.019(3) 0.006(3)
C9 0.026(3) 0.038(4) 0.059(5) 0.003(3) 0.011(3) -0.001(3)
C10 0.077(6) 0.049(5) 0.050(5) 0.002(4) 0.002(4) 0.004(4)
C11 0.053(5) 0.052(5) 0.098(7) 0.013(5) 0.014(5) 0.011(4)
C12 0.055(5) 0.073(6) 0.053(5) 0.001(4) 0.019(4) 0.009(4)
C13 0.033(3) 0.035(4) 0.038(4) -0.003(3) 0.009(3) -0.006(3)
C14 0.045(4) 0.040(4) 0.057(5) -0.011(3) 0.005(4) -0.001(3)
C15 0.039(4) 0.029(3) 0.057(4) 0.000(3) 0.010(3) 0.013(3)
C16 0.026(3) 0.037(4) 0.041(4) -0.010(3) 0.003(3) -0.006(3)
C17 0.041(4) 0.032(4) 0.044(4) -0.005(3) 0.005(3) -0.012(3)
C18 0.034(4) 0.036(4) 0.069(5) -0.006(4) 0.013(3) -0.012(3)
C19 0.035(4) 0.044(4) 0.059(5) -0.010(4) 0.005(3) -0.011(3)
C20 0.045(4) 0.038(4) 0.042(4) -0.007(3) 0.001(3) -0.001(3)
C21 0.030(3) 0.041(4) 0.041(4) -0.003(3) 0.009(3) -0.008(3)
C22 0.046(4) 0.057(5) 0.071(6) 0.014(4) 0.008(4) -0.017(4)
C23 0.034(4) 0.058(5) 0.094(7) 0.004(5) -0.008(4) -0.013(4)
C24 0.038(4) 0.051(4) 0.051(4) 0.010(4) 0.012(3) -0.006(3)
C25 0.021(3) 0.050(4) 0.032(3) 0.005(3) 0.001(3) -0.003(3)
C26 0.026(3) 0.079(6) 0.041(4) 0.011(4) 0.005(3) 0.012(3)
C27 0.024(3) 0.055(5) 0.050(4) 0.012(3) 0.001(3) -0.003(3)
C28 0.029(3) 0.051(4) 0.032(3) 0.005(3) 0.004(3) 0.004(3)
C29 0.026(3) 0.064(5) 0.026(3) 0.006(3) 0.001(3) -0.005(3)
C30 0.046(4) 0.055(5) 0.031(4) -0.001(3) 0.005(3) 0.001(3)
C31 0.037(4) 0.061(5) 0.041(4) 0.001(4) 0.009(3) 0.002(3)
C32 0.023(3) 0.069(5) 0.058(5) -0.005(4) 0.007(3) -0.009(3)
C33 0.026(3) 0.045(4) 0.051(4) -0.001(3) 0.006(3) -0.009(3)
C34 0.047(4) 0.081(6) 0.050(5) -0.008(4) 0.008(4) -0.018(4)
C35 0.035(4) 0.092(7) 0.075(6) -0.004(5) 0.016(4) 0.012(4)
C36 0.032(4) 0.048(5) 0.100(7) -0.013(5) 0.010(4) -0.004(3)
C37 0.027(3) 0.052(4) 0.043(4) 0.006(3) 0.002(3) 0.001(3)
C38 0.038(4) 0.045(4) 0.040(4) -0.003(3) -0.004(3) 0.011(3)
C39 0.035(4) 0.048(4) 0.054(4) 0.002(3) 0.002(3) 0.005(3)
C40 0.042(4) 0.058(5) 0.057(5) -0.006(4) -0.006(4) 0.005(4)
C41 0.061(5) 0.053(5) 0.055(5) -0.008(4) -0.011(4) 0.011(4)
C42 0.062(5) 0.061(5) 0.047(5) 0.008(4) 0.005(4) -0.002(4)
C43 0.044(4) 0.057(5) 0.050(5) 0.006(4) 0.002(3) -0.004(4)
C44 0.028(3) 0.054(4) 0.045(4) 0.006(3) 0.003(3) 0.004(3)
C45 0.056(5) 0.056(5) 0.049(5) 0.007(4) 0.004(4) 0.009(4)
C46 0.063(5) 0.052(5) 0.044(4) 0.001(4) 0.002(4) 0.004(4)
C47 0.049(4) 0.053(5) 0.067(6) -0.012(4) 0.014(4) 0.006(4)
C48 0.036(4) 0.051(5) 0.064(5) 0.002(4) 0.006(4) 0.008(3)
C49 0.029(3) 0.055(5) 0.052(4) 0.005(4) 0.002(3) -0.002(3)
B1 0.021(3) 0.035(4) 0.046(4) 0.003(3) -0.001(3) 0.005(3)
Cu2 0.0243(4) 0.0270(4) 0.0562(5) 0.0008(4) 0.0089(3) 0.0037(3)
N8 0.036(3) 0.037(3) 0.047(3) 0.000(3) 0.010(3) 0.001(3)
N9 0.036(3) 0.024(3) 0.053(3) 0.000(2) 0.016(3) 0.007(2)
N10 0.028(3) 0.023(3) 0.064(4) 0.002(2) 0.011(3) 0.004(2)
N11 0.027(3) 0.040(3) 0.078(4) 0.009(3) 0.017(3) 0.001(2)
N12 0.025(3) 0.032(3) 0.050(3) 0.001(2) 0.005(2) 0.006(2)
N13 0.028(3) 0.035(3) 0.050(3) 0.002(3) 0.005(2) 0.003(2)
N14 0.027(3) 0.038(3) 0.046(3) 0.001(3) 0.005(2) 0.001(2)
C50 0.055(4) 0.020(3) 0.037(4) -0.003(3) 0.007(3) 0.001(3)
C51 0.085(6) 0.028(4) 0.039(4) -0.011(3) 0.000(4) 0.016(4)
C52 0.064(5) 0.022(3) 0.045(4) 0.002(3) 0.016(4) 0.018(3)
C53 0.055(4) 0.021(3) 0.034(3) -0.001(3) 0.000(3) -0.004(3)
C54 0.054(4) 0.037(4) 0.040(4) 0.001(3) 0.004(3) 0.001(3)
C55 0.070(5) 0.040(4) 0.034(4) 0.005(3) 0.003(4) 0.004(4)
C56 0.057(5) 0.044(4) 0.033(4) -0.002(3) -0.002(3) -0.001(3)
C57 0.053(4) 0.036(4) 0.046(4) -0.004(3) 0.008(3) -0.008(3)
C58 0.060(5) 0.022(3) 0.037(4) -0.003(3) 0.002(3) -0.004(3)
C59 0.059(5) 0.060(5) 0.054(5) 0.022(4) 0.010(4) 0.003(4)
C60 0.058(5) 0.063(6) 0.061(5) 0.007(4) -0.004(4) 0.006(4)
C61 0.065(5) 0.042(4) 0.069(5) 0.017(4) 0.008(4) -0.005(4)
C62 0.032(3) 0.025(3) 0.063(5) 0.004(3) 0.013(3) -0.004(3)
C63 0.028(4) 0.037(4) 0.128(8) 0.010(5) 0.020(4) -0.006(3)
C64 0.024(3) 0.042(4) 0.110(7) 0.011(4) 0.021(4) 0.004(3)
C65 0.024(3) 0.019(3) 0.058(4) -0.001(3) 0.007(3) -0.002(2)
C66 0.032(3) 0.030(3) 0.046(4) 0.001(3) 0.009(3) -0.005(3)
C67 0.036(4) 0.032(4) 0.060(5) -0.001(3) 0.013(3) 0.003(3)
C68 0.032(3) 0.034(4) 0.066(5) 0.007(3) 0.011(3) -0.003(3)
C69 0.038(4) 0.043(4) 0.053(4) 0.007(3) 0.008(3) -0.003(3)
C70 0.042(4) 0.041(4) 0.048(4) -0.001(3) 0.012(3) -0.011(3)
C71 0.056(5) 0.050(5) 0.054(5) -0.001(4) 0.004(4) 0.011(4)
C72 0.063(5) 0.035(4) 0.093(7) 0.024(4) 0.022(5) 0.014(4)
C73 0.106(8) 0.059(6) 0.055(5) -0.005(4) 0.032(5) 0.005(5)
C74 0.032(3) 0.035(4) 0.043(4) -0.001(3) 0.003(3) -0.003(3)
C75 0.050(4) 0.056(5) 0.044(4) 0.006(4) 0.000(3) 0.012(4)
C76 0.034(4) 0.035(4) 0.065(5) 0.004(3) -0.006(3) 0.004(3)
C77 0.032(3) 0.037(4) 0.033(3) 0.005(3) 0.000(3) -0.002(3)
C78 0.035(3) 0.030(3) 0.036(3) 0.002(3) 0.008(3) -0.005(3)
C79 0.040(4) 0.042(4) 0.040(4) 0.006(3) 0.005(3) -0.004(3)
C80 0.046(4) 0.039(4) 0.042(4) 0.007(3) 0.011(3) -0.001(3)
C81 0.063(5) 0.033(4) 0.038(4) -0.004(3) 0.005(3) 0.001(3)
C82 0.047(4) 0.040(4) 0.034(4) -0.003(3) 0.000(3) -0.007(3)
C83 0.036(3) 0.027(3) 0.050(4) -0.005(3) 0.003(3) 0.002(3)
C84 0.058(5) 0.049(5) 0.053(5) 0.000(4) 0.015(4) 0.009(4)
C85 0.060(5) 0.050(5) 0.057(5) -0.012(4) -0.003(4) -0.011(4)
C86 0.025(3) 0.038(4) 0.047(4) -0.006(3) 0.004(3) 0.002(3)
C87 0.027(3) 0.043(4) 0.041(4) -0.004(3) 0.006(3) 0.001(3)
C88 0.026(3) 0.070(5) 0.049(4) 0.009(4) 0.003(3) -0.002(3)
C89 0.034(4) 0.071(6) 0.062(5) 0.007(4) 0.012(4) -0.010(4)
C90 0.052(5) 0.066(5) 0.039(4) 0.007(4) 0.005(3) 0.000(4)
C91 0.039(4) 0.067(5) 0.050(4) 0.007(4) 0.000(3) 0.010(4)
C92 0.027(3) 0.054(5) 0.057(5) 0.008(4) 0.002(3) 0.000(3)
C93 0.025(3) 0.035(3) 0.041(4) 0.001(3) 0.004(3) 0.007(3)
C94 0.037(4) 0.032(4) 0.053(4) -0.003(3) 0.005(3) 0.008(3)
C95 0.047(4) 0.058(5) 0.047(4) -0.006(4) 0.006(3) 0.016(4)
C96 0.034(4) 0.073(6) 0.049(4) 0.004(4) 0.012(3) 0.015(4)
C97 0.035(4) 0.064(5) 0.063(5) 0.006(4) 0.009(4) -0.004(4)
C98 0.033(3) 0.042(4) 0.051(4) -0.006(3) 0.004(3) 0.000(3)
B2 0.028(4) 0.036(4) 0.064(5) 0.003(4) 0.012(4) 0.008(3)
Cl1 0.0614(14) 0.136(2) 0.0918(18) 0.0002(17) 0.0076(13) -0.0153(15)
Cl2 0.108(2) 0.158(3) 0.096(2) 0.044(2) 0.0157(17) 0.009(2)
C99A 0.128(10) 0.078(8) 0.083(7) -0.023(6) 0.011(7) 0.003(7)
Cl3 0.190(4) 0.199(4) 0.199(4) 0.016(3) 0.009(3) -0.022(3)
Cl4 0.321(6) 0.292(6) 0.299(6) -0.004(4) 0.058(5) 0.001(5)
C99B 0.28(3) 0.20(2) 0.27(3) -0.07(2) 0.21(2) -0.05(2)

loop_
_atom_type_symbol
_atom_type_description
_atom_type_scat_dispersion_real
_atom_type_scat_dispersion_imag
_atom_type_scat_source
C C 0.0033 0.0016 'International Tables Vol C Tables 4.2.6.8 and 6.1.1.4'
H H 0.0000 0.0000 'International Tables Vol C Tables 4.2.6.8 and 6.1.1.4'
B B 0.0013 0.0007 'International Tables Vol C Tables 4.2.6.8 and 6.1.1.4'
N N 0.0061 0.0033 'International Tables Vol C Tables 4.2.6.8 and 6.1.1.4'
Cl Cl 0.1484 0.1585 'International Tables Vol C Tables 4.2.6.8 and 6.1.1.4'
Cu Cu 0.3201 1.2651 'International Tables Vol C Tables 4.2.6.8 and 6.1.1.4'

loop_
_geom_angle_atom_site_label_1
_geom_angle_atom_site_label_2
_geom_angle_atom_site_label_3
_geom_angle
N7 Cu1 N5 135.0(2)
N7 Cu1 N1 125.7(2)
N5 Cu1 N1 92.9(2)
N7 Cu1 N3 109.2(2)
N5 Cu1 N3 91.1(2)
N1 Cu1 N3 89.9(2)
C1 N1 N2 107.0(5)
C1 N1 Cu1 141.5(4)
N2 N1 Cu1 111.4(4)
C3 N2 N1 108.3(5)
C3 N2 B1 129.7(5)
N1 N2 B1 122.0(5)
C13 N3 N4 105.9(5)
C13 N3 Cu1 141.9(4)
N4 N3 Cu1 112.1(4)
C15 N4 N3 109.2(5)
C15 N4 B1 130.4(6)
N3 N4 B1 120.4(5)
C25 N5 N6 106.2(5)
C25 N5 Cu1 140.3(4)
N6 N5 Cu1 113.3(4)
C27 N6 N5 109.5(5)
C27 N6 B1 129.2(5)
N5 N6 B1 121.3(5)
C37 N7 Cu1 118.2(4)
C37 N7 H7A 107.8
Cu1 N7 H7A 107.8
C37 N7 H7B 107.8
Cu1 N7 H7B 107.8
H7A N7 H7B 107.1
N1 C1 C2 110.9(6)
N1 C1 C4 122.5(5)
C2 C1 C4 126.5(6)
C3 C2 C1 104.6(6)
C3 C2 H2 127.7
C1 C2 H2 127.7
C2 C3 N2 109.2(6)
C2 C3 H3 125.4
N2 C3 H3 125.4
C5 C4 C9 119.8(6)
C5 C4 C1 120.9(6)
C9 C4 C1 119.3(6)
C4 C5 C6 119.0(7)
C4 C5 C10 121.5(6)
C6 C5 C10 119.5(7)
C7 C6 C5 121.9(7)
C7 C6 H6 119.0
C5 C6 H6 119.0
C6 C7 C8 117.8(7)
C6 C7 C11 120.4(8)
C8 C7 C11 121.8(8)
C9 C8 C7 121.9(7)
C9 C8 H8 119.1
C7 C8 H8 119.1
C8 C9 C4 119.7(7)
C8 C9 C12 120.0(7)
C4 C9 C12 120.3(6)
C5 C10 H10A 109.5
C5 C10 H10B 109.5
H10A C10 H10B 109.5
C5 C10 H10C 109.5
H10A C10 H10C 109.5
H10B C10 H10C 109.5
C7 C11 H11A 109.5
C7 C11 H11B 109.5
H11A C11 H11B 109.5
C7 C11 H11C 109.5
H11A C11 H11C 109.5
H11B C11 H11C 109.5
C9 C12 H12A 109.5
C9 C12 H12B 109.5
H12A C12 H12B 109.5
C9 C12 H12C 109.5
H12A C12 H12C 109.5
H12B C12 H12C 109.5
N3 C13 C14 110.8(6)
N3 C13 C16 118.5(6)
C14 C13 C16 130.7(6)
C15 C14 C13 105.3(6)
C15 C14 H14 127.4
C13 C14 H14 127.4
N4 C15 C14 108.8(6)
N4 C15 H15 125.6
C14 C15 H15 125.6
C21 C16 C17 119.7(6)
C21 C16 C13 119.7(6)
C17 C16 C13 120.6(6)
C18 C17 C16 119.4(6)
C18 C17 C22 120.5(6)
C16 C17 C22 120.1(6)
C17 C18 C19 121.4(6)
C17 C18 H18 119.3
C19 C18 H18 119.3
C20 C19 C18 118.6(7)
C20 C19 C23 121.6(7)
C18 C19 C23 119.8(7)
C19 C20 C21 121.6(7)
C19 C20 H20 119.2
C21 C20 H20 119.2
C16 C21 C20 119.2(6)
C16 C21 C24 121.4(6)
C20 C21 C24 119.4(6)
C17 C22 H22A 109.5
C17 C22 H22B 109.5
H22A C22 H22B 109.5
C17 C22 H22C 109.5
H22A C22 H22C 109.5
H22B C22 H22C 109.5
C19 C23 H23A 109.5
C19 C23 H23B 109.5
H23A C23 H23B 109.5
C19 C23 H23C 109.5
H23A C23 H23C 109.5
H23B C23 H23C 109.5
C21 C24 H24A 109.5
C21 C24 H24B 109.5
H24A C24 H24B 109.5
C21 C24 H24C 109.5
H24A C24 H24C 109.5
H24B C24 H24C 109.5
N5 C25 C26 110.6(6)
N5 C25 C28 120.6(5)
C26 C25 C28 128.8(6)
C27 C26 C25 104.4(6)
C27 C26 H26 127.8
C25 C26 H26 127.8
N6 C27 C26 109.3(6)
N6 C27 H27 125.3
C26 C27 H27 125.3
C29 C28 C33 120.0(6)
C29 C28 C25 120.3(6)
C33 C28 C25 119.7(6)
C30 C29 C28 118.9(6)
C30 C29 C34 119.2(7)
C28 C29 C34 121.9(6)
C31 C30 C29 122.6(7)
C31 C30 H30 118.7
C29 C30 H30 118.7
C32 C31 C30 117.2(7)
C32 C31 C35 121.9(7)
C30 C31 C35 120.9(8)
C33 C32 C31 123.4(7)
C33 C32 H32 118.3
C31 C32 H32 118.3
C32 C33 C28 117.9(7)
C32 C33 C36 121.3(6)
C28 C33 C36 120.8(6)
C29 C34 H34A 109.5
C29 C34 H34B 109.5
H34A C34 H34B 109.5
C29 C34 H34C 109.5
H34A C34 H34C 109.5
H34B C34 H34C 109.5
C31 C35 H35A 109.5
C31 C35 H35B 109.5
H35A C35 H35B 109.5
C31 C35 H35C 109.5
H35A C35 H35C 109.5
H35B C35 H35C 109.5
C33 C36 H36A 109.5
C33 C36 H36B 109.5
H36A C36 H36B 109.5
C33 C36 H36C 109.5
H36A C36 H36C 109.5
H36B C36 H36C 109.5
N7 C37 C38 113.4(6)
N7 C37 C44 110.4(6)
C38 C37 C44 113.3(6)
N7 C37 H37 106.4
C38 C37 H37 106.4
C44 C37 H37 106.4
C43 C38 C39 117.3(7)
C43 C38 C37 120.4(7)
C39 C38 C37 122.4(7)
C40 C39 C38 121.2(7)
C40 C39 H39 119.4
C38 C39 H39 119.4
C39 C40 C41 120.1(8)
C39 C40 H40 120.0
C41 C40 H40 120.0
C40 C41 C42 119.7(8)
C40 C41 H41 120.1
C42 C41 H41 120.1
C43 C42 C41 120.1(8)
C43 C42 H42 120.0
C41 C42 H42 120.0
C42 C43 C38 121.7(7)
C42 C43 H43 119.2
C38 C43 H43 119.2
C45 C44 C49 118.9(7)
C45 C44 C37 121.6(7)
C49 C44 C37 119.2(6)
C44 C45 C46 119.5(8)
C44 C45 H45 120.3
C46 C45 H45 120.3
C47 C46 C45 121.3(8)
C47 C46 H46 119.4
C45 C46 H46 119.4
C48 C47 C46 119.2(8)
C48 C47 H47 120.4
C46 C47 H47 120.4
C47 C48 C49 120.1(7)
C47 C48 H48 119.9
C49 C48 H48 119.9
C44 C49 C48 121.0(7)
C44 C49 H49 119.5
C48 C49 H49 119.5
N2 B1 N4 109.5(5)
N2 B1 N6 109.6(5)
N4 B1 N6 110.1(5)
N2 B1 H1 109.2
N4 B1 H1 109.2
N6 B1 H1 109.2
N14 Cu2 N10 129.0(2)
N14 Cu2 N8 132.1(2)
N10 Cu2 N8 93.5(2)
N14 Cu2 N12 108.8(2)
N10 Cu2 N12 89.9(2)
N8 Cu2 N12 89.7(2)
C50 N8 N9 104.6(5)
C50 N8 Cu2 142.1(5)
N9 N8 Cu2 113.1(4)
C52 N9 N8 110.6(6)
C52 N9 B2 127.7(6)
N8 N9 B2 121.4(5)
C62 N10 N11 107.9(5)
C62 N10 Cu2 138.2(4)
N11 N10 Cu2 113.5(4)
C64 N11 N10 107.9(6)
C64 N11 B2 130.2(6)
N10 N11 B2 121.3(5)
C74 N12 N13 106.0(5)
C74 N12 Cu2 141.4(4)
N13 N12 Cu2 112.0(4)
C76 N13 N12 109.4(6)
C76 N13 B2 130.6(6)
N12 N13 B2 119.9(5)
C86 N14 Cu2 120.4(4)
C86 N14 H14A 107.2
Cu2 N14 H14A 107.2
C86 N14 H14B 107.2
Cu2 N14 H14B 107.2
H14A N14 H14B 106.9
N8 C50 C51 111.9(7)
N8 C50 C53 118.5(6)
C51 C50 C53 129.6(6)
C52 C51 C50 104.8(6)
C52 C51 H51 127.6
C50 C51 H51 127.6
N9 C52 C51 108.0(6)
N9 C52 H52 126.0
C51 C52 H52 126.0
C54 C53 C58 120.5(7)
C54 C53 C50 119.8(6)
C58 C53 C50 119.7(6)
C53 C54 C55 118.7(7)
C53 C54 C59 121.5(7)
C55 C54 C59 119.8(7)
C56 C55 C54 121.8(7)
C56 C55 H55 119.1
C54 C55 H55 119.1
C55 C56 C57 118.7(7)
C55 C56 C60 121.1(7)
C57 C56 C60 120.1(7)
C56 C57 C58 122.0(7)
C56 C57 H57 119.0
C58 C57 H57 119.0
C57 C58 C53 118.2(6)
C57 C58 C61 120.1(7)
C53 C58 C61 121.7(7)
C54 C59 H59A 109.5
C54 C59 H59B 109.5
H59A C59 H59B 109.5
C54 C59 H59C 109.5
H59A C59 H59C 109.5
H59B C59 H59C 109.5
C56 C60 H60A 109.5
C56 C60 H60B 109.5
H60A C60 H60B 109.5
C56 C60 H60C 109.5
H60A C60 H60C 109.5
H60B C60 H60C 109.5
C58 C61 H61A 109.5
C58 C61 H61B 109.5
H61A C61 H61B 109.5
C58 C61 H61C 109.5
H61A C61 H61C 109.5
H61B C61 H61C 109.5
N10 C62 C63 109.6(6)
N10 C62 C65 122.5(6)
C63 C62 C65 127.7(6)
C64 C63 C62 103.9(6)
C64 C63 H63 128.0
C62 C63 H63 128.0
N11 C64 C63 110.6(7)
N11 C64 H64 124.7
C63 C64 H64 124.7
C66 C65 C70 119.7(6)
C66 C65 C62 120.4(6)
C70 C65 C62 119.9(6)
C67 C66 C65 119.7(6)
C67 C66 C71 120.4(6)
C65 C66 C71 119.9(6)
C66 C67 C68 121.3(7)
C66 C67 H67 119.3
C68 C67 H67 119.3
C69 C68 C67 118.5(7)
C69 C68 C72 121.4(7)
C67 C68 C72 120.0(7)
C68 C69 C70 122.5(7)
C68 C69 H69 118.8
C70 C69 H69 118.8
C69 C70 C65 118.4(7)
C69 C70 C73 120.7(7)
C65 C70 C73 120.9(7)
C66 C71 H71A 109.5
C66 C71 H71B 109.5
H71A C71 H71B 109.5
C66 C71 H71C 109.5
H71A C71 H71C 109.5
H71B C71 H71C 109.5
C68 C72 H72A 109.5
C68 C72 H72B 109.5
H72A C72 H72B 109.5
C68 C72 H72C 109.5
H72A C72 H72C 109.5
H72B C72 H72C 109.5
C70 C73 H73A 109.5
C70 C73 H73B 109.5
H73A C73 H73B 109.5
C70 C73 H73C 109.5
H73A C73 H73C 109.5
H73B C73 H73C 109.5
N12 C74 C75 111.2(6)
N12 C74 C77 120.5(6)
C75 C74 C77 128.4(6)
C76 C75 C74 105.0(7)
C76 C75 H75 127.5
C74 C75 H75 127.5
N13 C76 C75 108.4(6)
N13 C76 H76 125.8
C75 C76 H76 125.8
C78 C77 C82 119.4(6)
C78 C77 C74 120.1(6)
C82 C77 C74 120.4(6)
C79 C78 C77 119.0(6)
C79 C78 C83 120.1(6)
C77 C78 C83 120.9(6)
C80 C79 C78 122.1(7)
C80 C79 H79 119.0
C78 C79 H79 119.0
C79 C80 C81 118.3(7)
C79 C80 C84 121.1(7)
C81 C80 C84 120.6(7)
C82 C81 C80 122.2(7)
C82 C81 H81 118.9
C80 C81 H81 118.9
C81 C82 C77 119.0(6)
C81 C82 C85 120.2(7)
C77 C82 C85 120.8(7)
C78 C83 H83A 109.5
C78 C83 H83B 109.5
H83A C83 H83B 109.5
C78 C83 H83C 109.5
H83A C83 H83C 109.5
H83B C83 H83C 109.5
C80 C84 H84A 109.5
C80 C84 H84B 109.5
H84A C84 H84B 109.5
C80 C84 H84C 109.5
H84A C84 H84C 109.5
H84B C84 H84C 109.5
C82 C85 H85A 109.5
C82 C85 H85B 109.5
H85A C85 H85B 109.5
C82 C85 H85C 109.5
H85A C85 H85C 109.5
H85B C85 H85C 109.5
N14 C86 C87 112.5(5)
N14 C86 C93 110.6(5)
C87 C86 C93 113.1(5)
N14 C86 H86 106.7
C87 C86 H86 106.7
C93 C86 H86 106.7
C92 C87 C88 117.7(7)
C92 C87 C86 119.3(6)
C88 C87 C86 122.9(6)
C89 C88 C87 120.7(7)
C89 C88 H88 119.7
C87 C88 H88 119.7
C88 C89 C90 121.3(7)
C88 C89 H89 119.3
C90 C89 H89 119.3
C91 C90 C89 118.3(7)
C91 C90 H90 120.9
C89 C90 H90 120.9
C90 C91 C92 120.7(7)
C90 C91 H91 119.7
C92 C91 H91 119.7
C91 C92 C87 121.3(7)
C91 C92 H92 119.3
C87 C92 H92 119.3
C98 C93 C94 119.3(6)
C98 C93 C86 120.7(6)
C94 C93 C86 120.0(6)
C93 C94 C95 120.0(7)
C93 C94 H94 120.0
C95 C94 H94 120.0
C96 C95 C94 119.6(7)
C96 C95 H95 120.2
C94 C95 H95 120.2
C95 C96 C97 120.8(7)
C95 C96 H96 119.6
C97 C96 H96 119.6
C96 C97 C98 119.6(7)
C96 C97 H97 120.2
C98 C97 H97 120.2
C93 C98 C97 120.9(7)
C93 C98 H98 119.6
C97 C98 H98 119.6
N11 B2 N13 110.8(6)
N11 B2 N9 110.4(6)
N13 B2 N9 107.8(5)
N11 B2 H2A 109.2
N13 B2 H2A 109.2
N9 B2 H2A 109.2
Cl1 C99A Cl2 114.3(4)
Cl1 C99A H99A 108.7
Cl2 C99A H99A 108.7
Cl1 C99A H99B 108.7
Cl2 C99A H99B 108.7
H99A C99A H99B 107.6
Cl3 C99B Cl4 110.3(8)
Cl3 C99B H99C 109.6
Cl4 C99B H99C 109.6
Cl3 C99B H99D 109.6
Cl4 C99B H99D 109.6
H99C C99B H99D 108.1

loop_
_geom_bond_atom_site_label_1
_geom_bond_atom_site_label_2
_geom_bond_distance
Cu1 N7 2.013(5)
Cu1 N5 2.035(5)
Cu1 N1 2.139(5)
Cu1 N3 2.146(6)
N1 C1 1.322(8)
N1 N2 1.370(7)
N2 C3 1.368(8)
N2 B1 1.531(9)
N3 C13 1.336(8)
N3 N4 1.386(7)
N4 C15 1.348(8)
N4 B1 1.532(9)
N5 C25 1.332(8)
N5 N6 1.384(7)
N6 C27 1.339(9)
N6 B1 1.547(9)
N7 C37 1.494(9)
N7 H7A 0.9200
N7 H7B 0.9200
C1 C2 1.404(9)
C1 C4 1.486(9)
C2 C3 1.359(10)
C2 H2 0.9500
C3 H3 0.9500
C4 C5 1.387(10)
C4 C9 1.404(10)
C5 C6 1.389(10)
C5 C10 1.501(11)
C6 C7 1.387(11)
C6 H6 0.9500
C7 C8 1.389(11)
C7 C11 1.510(10)
C8 C9 1.365(10)
C8 H8 0.9500
C9 C12 1.517(11)
C10 H10A 0.9800
C10 H10B 0.9800
C10 H10C 0.9800
C11 H11A 0.9800
C11 H11B 0.9800
C11 H11C 0.9800
C12 H12A 0.9800
C12 H12B 0.9800
C12 H12C 0.9800
C13 C14 1.392(10)
C13 C16 1.491(9)
C14 C15 1.370(10)
C14 H14 0.9500
C15 H15 0.9500
C16 C21 1.393(10)
C16 C17 1.400(9)
C17 C18 1.392(10)
C17 C22 1.516(10)
C18 C19 1.398(11)
C18 H18 0.9500
C19 C20 1.362(10)
C19 C23 1.518(10)
C20 C21 1.412(10)
C20 H20 0.9500
C21 C24 1.510(9)
C22 H22A 0.9800
C22 H22B 0.9800
C22 H22C 0.9800
C23 H23A 0.9800
C23 H23B 0.9800
C23 H23C 0.9800
C24 H24A 0.9800
C24 H24B 0.9800
C24 H24C 0.9800
C25 C26 1.410(9)
C25 C28 1.492(9)
C26 C27 1.377(10)
C26 H26 0.9500
C27 H27 0.9500
C28 C29 1.389(10)
C28 C33 1.423(9)
C29 C30 1.387(10)
C29 C34 1.504(10)
C30 C31 1.382(10)
C30 H30 0.9500
C31 C32 1.380(11)
C31 C35 1.517(10)
C32 C33 1.376(10)
C32 H32 0.9500
C33 C36 1.494(10)
C34 H34A 0.9800
C34 H34B 0.9800
C34 H34C 0.9800
C35 H35A 0.9800
C35 H35B 0.9800
C35 H35C 0.9800
C36 H36A 0.9800
C36 H36B 0.9800
C36 H36C 0.9800
C37 C38 1.505(9)
C37 C44 1.538(10)
C37 H37 1.0000
C38 C43 1.390(10)
C38 C39 1.406(10)
C39 C40 1.375(10)
C39 H39 0.9500
C40 C41 1.381(12)
C40 H40 0.9500
C41 C42 1.383(12)
C41 H41 0.9500
C42 C43 1.373(11)
C42 H42 0.9500
C43 H43 0.9500
C44 C45 1.377(10)
C44 C49 1.380(10)
C45 C46 1.396(11)
C45 H45 0.9500
C46 C47 1.380(11)
C46 H46 0.9500
C47 C48 1.356(11)
C47 H47 0.9500
C48 C49 1.399(11)
C48 H48 0.9500
C49 H49 0.9500
B1 H1 1.0000
Cu2 N14 1.995(5)
Cu2 N10 2.053(5)
Cu2 N8 2.054(6)
Cu2 N12 2.191(6)
N8 C50 1.341(8)
N8 N9 1.375(8)
N9 C52 1.351(8)
N9 B2 1.551(10)
N10 C62 1.308(8)
N10 N11 1.374(8)
N11 C64 1.331(9)
N11 B2 1.526(10)
N12 C74 1.332(9)
N12 N13 1.369(7)
N13 C76 1.351(9)
N13 B2 1.535(10)
N14 C86 1.492(8)
N14 H14A 0.9200
N14 H14B 0.9200
C50 C51 1.388(9)
C50 C53 1.506(10)
C51 C52 1.374(11)
C51 H51 0.9500
C52 H52 0.9500
C53 C54 1.393(9)
C53 C58 1.415(10)
C54 C55 1.404(11)
C54 C59 1.504(10)
C55 C56 1.376(11)
C55 H55 0.9500
C56 C57 1.387(10)
C56 C60 1.526(11)
C57 C58 1.395(10)
C57 H57 0.9500
C58 C61 1.508(10)
C59 H59A 0.9800
C59 H59B 0.9800
C59 H59C 0.9800
C60 H60A 0.9800
C60 H60B 0.9800
C60 H60C 0.9800
C61 H61A 0.9800
C61 H61B 0.9800
C61 H61C 0.9800
C62 C63 1.421(10)
C62 C65 1.480(9)
C63 C64 1.355(11)
C63 H63 0.9500
C64 H64 0.9500
C65 C66 1.406(9)
C65 C70 1.408(10)
C66 C67 1.384(9)
C66 C71 1.515(10)
C67 C68 1.385(10)
C67 H67 0.9500
C68 C69 1.383(10)
C68 C72 1.503(10)
C69 C70 1.387(10)
C69 H69 0.9500
C70 C73 1.502(11)
C71 H71A 0.9800
C71 H71B 0.9800
C71 H71C 0.9800
C72 H72A 0.9800
C72 H72B 0.9800
C72 H72C 0.9800
C73 H73A 0.9800
C73 H73B 0.9800
C73 H73C 0.9800
C74 C75 1.381(10)
C74 C77 1.495(9)
C75 C76 1.372(11)
C75 H75 0.9500
C76 H76 0.9500
C77 C78 1.405(9)
C77 C82 1.416(9)
C78 C79 1.396(9)
C78 C83 1.510(9)
C79 C80 1.377(10)
C79 H79 0.9500
C80 C81 1.389(10)
C80 C84 1.510(10)
C81 C82 1.383(10)
C81 H81 0.9500
C82 C85 1.515(10)
C83 H83A 0.9800
C83 H83B 0.9800
C83 H83C 0.9800
C84 H84A 0.9800
C84 H84B 0.9800
C84 H84C 0.9800
C85 H85A 0.9800
C85 H85B 0.9800
C85 H85C 0.9800
C86 C87 1.511(10)
C86 C93 1.537(9)
C86 H86 1.0000
C87 C92 1.394(9)
C87 C88 1.395(9)
C88 C89 1.371(11)
C88 H88 0.9500
C89 C90 1.402(11)
C89 H89 0.9500
C90 C91 1.370(11)
C90 H90 0.9500
C91 C92 1.389(10)
C91 H91 0.9500
C92 H92 0.9500
C93 C98 1.373(9)
C93 C94 1.396(9)
C94 C95 1.398(10)
C94 H94 0.9500
C95 C96 1.374(11)
C95 H95 0.9500
C96 C97 1.376(11)
C96 H96 0.9500
C97 C98 1.390(10)
C97 H97 0.9500
C98 H98 0.9500
B2 H2A 1.0000
Cl1 C99A 1.711(5)
Cl2 C99A 1.713(5)
C99A H99A 0.9900
C99A H99B 0.9900
Cl3 C99B 1.715(5)
Cl4 C99B 1.718(5)
C99B H99C 0.9900
C99B H99D 0.9900

loop_
_geom_torsion_atom_site_label_1
_geom_torsion_atom_site_label_2
_geom_torsion_atom_site_label_3
_geom_torsion_atom_site_label_4
_geom_torsion
N7 Cu1 N1 C1 -22.5(8)
N5 Cu1 N1 C1 132.7(7)
N3 Cu1 N1 C1 -136.3(7)
N7 Cu1 N1 N2 159.7(4)
N5 Cu1 N1 N2 -45.1(4)
N3 Cu1 N1 N2 45.9(4)
C1 N1 N2 C3 0.5(7)
Cu1 N1 N2 C3 179.1(4)
C1 N1 N2 B1 -177.9(6)
Cu1 N1 N2 B1 0.7(7)
N7 Cu1 N3 C13 7.7(8)
N5 Cu1 N3 C13 -131.4(7)
N1 Cu1 N3 C13 135.7(7)
N7 Cu1 N3 N4 -175.1(4)
N5 Cu1 N3 N4 45.9(4)
N1 Cu1 N3 N4 -47.0(4)
C13 N3 N4 C15 -0.1(7)
Cu1 N3 N4 C15 -178.3(4)
C13 N3 N4 B1 179.4(6)
Cu1 N3 N4 B1 1.1(7)
N7 Cu1 N5 C25 19.6(9)
N1 Cu1 N5 C25 -131.5(7)
N3 Cu1 N5 C25 138.5(7)
N7 Cu1 N5 N6 -166.7(4)
N1 Cu1 N5 N6 42.1(4)
N3 Cu1 N5 N6 -47.8(4)
C25 N5 N6 C27 -0.4(7)
Cu1 N5 N6 C27 -176.2(4)
C25 N5 N6 B1 179.7(6)
Cu1 N5 N6 B1 3.9(7)
N5 Cu1 N7 C37 -124.7(5)
N1 Cu1 N7 C37 18.9(6)
N3 Cu1 N7 C37 123.2(5)
N2 N1 C1 C2 -0.7(8)
Cu1 N1 C1 C2 -178.6(5)
N2 N1 C1 C4 176.5(6)
Cu1 N1 C1 C4 -1.4(11)
N1 C1 C2 C3 0.6(8)
C4 C1 C2 C3 -176.5(7)
C1 C2 C3 N2 -0.3(8)
N1 N2 C3 C2 -0.1(8)
B1 N2 C3 C2 178.2(6)
N1 C1 C4 C5 107.3(7)
C2 C1 C4 C5 -75.9(9)
N1 C1 C4 C9 -75.4(8)
C2 C1 C4 C9 101.4(8)
C9 C4 C5 C6 1.1(9)
C1 C4 C5 C6 178.4(6)
C9 C4 C5 C10 -179.6(7)
C1 C4 C5 C10 -2.3(9)
C4 C5 C6 C7 0.2(10)
C10 C5 C6 C7 -179.1(7)
C5 C6 C7 C8 -1.2(10)
C5 C6 C7 C11 180.0(7)
C6 C7 C8 C9 1.0(10)
C11 C7 C8 C9 179.8(7)
C7 C8 C9 C4 0.2(10)
C7 C8 C9 C12 -177.5(7)
C5 C4 C9 C8 -1.3(9)
C1 C4 C9 C8 -178.6(6)
C5 C4 C9 C12 176.4(6)
C1 C4 C9 C12 -0.9(9)
N4 N3 C13 C14 0.1(7)
Cu1 N3 C13 C14 177.4(6)
N4 N3 C13 C16 179.1(5)
Cu1 N3 C13 C16 -3.5(11)
N3 C13 C14 C15 -0.1(8)
C16 C13 C14 C15 -179.0(7)
N3 N4 C15 C14 0.0(8)
B1 N4 C15 C14 -179.4(7)
C13 C14 C15 N4 0.1(8)
N3 C13 C16 C21 -72.3(8)
C14 C13 C16 C21 106.6(9)
N3 C13 C16 C17 107.2(7)
C14 C13 C16 C17 -74.0(10)
C21 C16 C17 C18 1.1(10)
C13 C16 C17 C18 -178.3(6)
C21 C16 C17 C22 -179.8(7)
C13 C16 C17 C22 0.7(10)
C16 C17 C18 C19 -0.4(11)
C22 C17 C18 C19 -179.5(7)
C17 C18 C19 C20 0.3(11)
C17 C18 C19 C23 179.8(7)
C18 C19 C20 C21 -0.9(11)
C23 C19 C20 C21 179.6(7)
C17 C16 C21 C20 -1.7(10)
C13 C16 C21 C20 177.8(6)
C17 C16 C21 C24 179.0(6)
C13 C16 C21 C24 -1.5(10)
C19 C20 C21 C16 1.6(10)
C19 C20 C21 C24 -179.1(7)
N6 N5 C25 C26 0.0(8)
Cu1 N5 C25 C26 173.9(6)
N6 N5 C25 C28 178.6(6)
Cu1 N5 C25 C28 -7.4(11)
N5 C25 C26 C27 0.4(9)
C28 C25 C26 C27 -178.1(7)
N5 N6 C27 C26 0.7(8)
B1 N6 C27 C26 -179.5(7)
C25 C26 C27 N6 -0.6(9)
N5 C25 C28 C29 105.6(8)
C26 C25 C28 C29 -76.1(10)
N5 C25 C28 C33 -74.7(9)
C26 C25 C28 C33 103.7(9)
C33 C28 C29 C30 -0.4(10)
C25 C28 C29 C30 179.4(6)
C33 C28 C29 C34 178.9(7)
C25 C28 C29 C34 -1.3(10)
C28 C29 C30 C31 -1.2(10)
C34 C29 C30 C31 179.5(7)
C29 C30 C31 C32 1.3(11)
C29 C30 C31 C35 -179.4(7)
C30 C31 C32 C33 0.2(12)
C35 C31 C32 C33 -179.0(8)
C31 C32 C33 C28 -1.8(12)
C31 C32 C33 C36 179.6(8)
C29 C28 C33 C32 1.8(10)
C25 C28 C33 C32 -177.9(6)
C29 C28 C33 C36 -179.5(7)
C25 C28 C33 C36 0.7(10)
Cu1 N7 C37 C38 -139.2(5)
Cu1 N7 C37 C44 92.4(6)
N7 C37 C38 C43 128.2(7)
C44 C37 C38 C43 -104.9(8)
N7 C37 C38 C39 -52.8(9)
C44 C37 C38 C39 74.0(9)
C43 C38 C39 C40 0.0(11)
C37 C38 C39 C40 -179.0(7)
C38 C39 C40 C41 0.7(12)
C39 C40 C41 C42 -0.8(12)
C40 C41 C42 C43 0.3(13)
C41 C42 C43 C38 0.3(13)
C39 C38 C43 C42 -0.5(12)
C37 C38 C43 C42 178.5(7)
N7 C37 C44 C45 -25.4(9)
C38 C37 C44 C45 -153.9(7)
N7 C37 C44 C49 160.3(6)
C38 C37 C44 C49 31.9(9)
C49 C44 C45 C46 1.4(11)
C37 C44 C45 C46 -172.8(7)
C44 C45 C46 C47 -0.7(13)
C45 C46 C47 C48 -0.2(13)
C46 C47 C48 C49 0.3(12)
C45 C44 C49 C48 -1.3(11)
C37 C44 C49 C48 173.1(6)
C47 C48 C49 C44 0.5(11)
C3 N2 B1 N4 119.0(7)
N1 N2 B1 N4 -62.9(7)
C3 N2 B1 N6 -120.2(7)
N1 N2 B1 N6 57.9(7)
C15 N4 B1 N2 -119.7(7)
N3 N4 B1 N2 61.0(7)
C15 N4 B1 N6 119.7(7)
N3 N4 B1 N6 -59.6(7)
C27 N6 B1 N2 117.9(7)
N5 N6 B1 N2 -62.3(7)
C27 N6 B1 N4 -121.7(7)
N5 N6 B1 N4 58.2(8)
N14 Cu2 N8 C50 10.7(9)
N10 Cu2 N8 C50 -144.1(8)
N12 Cu2 N8 C50 126.1(8)
N14 Cu2 N8 N9 -162.5(4)
N10 Cu2 N8 N9 42.7(4)
N12 Cu2 N8 N9 -47.1(4)
C50 N8 N9 C52 0.0(7)
Cu2 N8 N9 C52 175.7(4)
C50 N8 N9 B2 -173.8(6)
Cu2 N8 N9 B2 1.9(7)
N14 Cu2 N10 C62 -10.9(9)
N8 Cu2 N10 C62 145.0(8)
N12 Cu2 N10 C62 -125.3(8)
N14 Cu2 N10 N11 159.6(4)
N8 Cu2 N10 N11 -44.5(5)
N12 Cu2 N10 N11 45.2(5)
C62 N10 N11 C64 1.7(9)
Cu2 N10 N11 C64 -171.7(6)
C62 N10 N11 B2 173.9(7)
Cu2 N10 N11 B2 0.5(9)
N14 Cu2 N12 C74 10.7(8)
N10 Cu2 N12 C74 142.3(7)
N8 Cu2 N12 C74 -124.3(7)
N14 Cu2 N12 N13 -179.8(4)
N10 Cu2 N12 N13 -48.2(4)
N8 Cu2 N12 N13 45.2(4)
C74 N12 N13 C76 0.3(7)
Cu2 N12 N13 C76 -172.9(4)
C74 N12 N13 B2 177.0(6)
Cu2 N12 N13 B2 3.8(7)
N10 Cu2 N14 C86 126.3(5)
N8 Cu2 N14 C86 -20.4(6)
N12 Cu2 N14 C86 -127.9(5)
N9 N8 C50 C51 0.1(8)
Cu2 N8 C50 C51 -173.4(6)
N9 N8 C50 C53 -177.8(6)
Cu2 N8 C50 C53 8.7(11)
N8 C50 C51 C52 -0.2(9)
C53 C50 C51 C52 177.4(7)
N8 N9 C52 C51 -0.1(8)
B2 N9 C52 C51 173.1(7)
C50 C51 C52 N9 0.2(8)
N8 C50 C53 C54 69.5(9)
C51 C50 C53 C54 -108.0(9)
N8 C50 C53 C58 -113.0(7)
C51 C50 C53 C58 69.5(10)
C58 C53 C54 C55 5.4(10)
C50 C53 C54 C55 -177.1(6)
C58 C53 C54 C59 -175.9(7)
C50 C53 C54 C59 1.7(10)
C53 C54 C55 C56 -3.0(11)
C59 C54 C55 C56 178.2(7)
C54 C55 C56 C57 -0.7(11)
C54 C55 C56 C60 177.5(7)
C55 C56 C57 C58 2.0(11)
C60 C56 C57 C58 -176.2(7)
C56 C57 C58 C53 0.4(10)
C56 C57 C58 C61 180.0(7)
C54 C53 C58 C57 -4.1(10)
C50 C53 C58 C57 178.3(6)
C54 C53 C58 C61 176.3(7)
C50 C53 C58 C61 -1.3(10)
N11 N10 C62 C63 -1.8(9)
Cu2 N10 C62 C63 169.1(6)
N11 N10 C62 C65 -176.8(7)
Cu2 N10 C62 C65 -6.0(12)
N10 C62 C63 C64 1.3(10)
C65 C62 C63 C64 176.0(8)
N10 N11 C64 C63 -0.9(11)
B2 N11 C64 C63 -172.2(8)
C62 C63 C64 N11 -0.2(11)
N10 C62 C65 C66 77.2(9)
C63 C62 C65 C66 -96.9(10)
N10 C62 C65 C70 -104.3(8)
C63 C62 C65 C70 81.6(10)
C70 C65 C66 C67 -0.9(9)
C62 C65 C66 C67 177.6(6)
C70 C65 C66 C71 179.5(6)
C62 C65 C66 C71 -2.1(9)
C65 C66 C67 C68 0.2(10)
C71 C66 C67 C68 179.8(7)
C66 C67 C68 C69 0.1(10)
C66 C67 C68 C72 -177.3(7)
C67 C68 C69 C70 0.3(10)
C72 C68 C69 C70 177.6(7)
C68 C69 C70 C65 -1.0(10)
C68 C69 C70 C73 179.8(7)
C66 C65 C70 C69 1.3(9)
C62 C65 C70 C69 -177.2(6)
C66 C65 C70 C73 -179.5(7)
C62 C65 C70 C73 2.0(10)
N13 N12 C74 C75 0.3(8)
Cu2 N12 C74 C75 170.2(6)
N13 N12 C74 C77 -179.8(6)
Cu2 N12 C74 C77 -9.9(11)
N12 C74 C75 C76 -0.8(9)
C77 C74 C75 C76 179.3(7)
N12 N13 C76 C75 -0.8(8)
B2 N13 C76 C75 -177.0(7)
C74 C75 C76 N13 0.9(8)
N12 C74 C77 C78 74.6(8)
C75 C74 C77 C78 -105.5(9)
N12 C74 C77 C82 -106.0(7)
C75 C74 C77 C82 73.9(10)
C82 C77 C78 C79 -3.0(9)
C74 C77 C78 C79 176.4(6)
C82 C77 C78 C83 178.1(6)
C74 C77 C78 C83 -2.5(9)
C77 C78 C79 C80 0.9(10)
C83 C78 C79 C80 179.9(6)
C78 C79 C80 C81 1.2(10)
C78 C79 C80 C84 -178.1(6)
C79 C80 C81 C82 -1.3(11)
C84 C80 C81 C82 177.9(7)
C80 C81 C82 C77 -0.7(11)
C80 C81 C82 C85 179.5(7)
C78 C77 C82 C81 2.9(10)
C74 C77 C82 C81 -176.5(6)
C78 C77 C82 C85 -177.4(6)
C74 C77 C82 C85 3.2(10)
Cu2 N14 C86 C87 -91.7(6)
Cu2 N14 C86 C93 140.8(5)
N14 C86 C87 C92 -165.2(6)
C93 C86 C87 C92 -38.9(9)
N14 C86 C87 C88 18.0(9)
C93 C86 C87 C88 144.2(7)
C92 C87 C88 C89 -1.9(12)
C86 C87 C88 C89 175.0(7)
C87 C88 C89 C90 1.3(13)
C88 C89 C90 C91 0.1(13)
C89 C90 C91 C92 -0.9(13)
C90 C91 C92 C87 0.2(13)
C88 C87 C92 C91 1.2(11)
C86 C87 C92 C91 -175.8(7)
N14 C86 C93 C98 -119.4(7)
C87 C86 C93 C98 113.3(7)
N14 C86 C93 C94 58.6(8)
C87 C86 C93 C94 -68.6(8)
C98 C93 C94 C95 -0.4(10)
C86 C93 C94 C95 -178.4(6)
C93 C94 C95 C96 0.0(11)
C94 C95 C96 C97 0.5(11)
C95 C96 C97 C98 -0.6(12)
C94 C93 C98 C97 0.3(10)
C86 C93 C98 C97 178.3(6)
C96 C97 C98 C93 0.2(11)
C64 N11 B2 N13 107.9(9)
N10 N11 B2 N13 -62.5(9)
C64 N11 B2 N9 -132.7(9)
N10 N11 B2 N9 57.0(9)
C76 N13 B2 N11 -126.8(7)
N12 N13 B2 N11 57.2(8)
C76 N13 B2 N9 112.2(7)
N12 N13 B2 N9 -63.7(7)
C52 N9 B2 N11 128.6(7)
N8 N9 B2 N11 -58.8(8)
C52 N9 B2 N13 -110.2(7)
N8 N9 B2 N13 62.4(8)

loop_
_platon_squeeze_void_nr
_platon_squeeze_void_average_x
_platon_squeeze_void_average_y
_platon_squeeze_void_average_z
_platon_squeeze_void_volume
_platon_squeeze_void_count_electrons
1 0.500 0.000 0.500 201.2 59.3
2 0.792 0.101 0.721 12.4 0.3
3 0.385 0.125 0.108 9.7 1.1
4 1.000 0.500 0.000 201.2 59.5
5 0.885 0.375 0.608 9.7 1.0
6 0.292 0.399 0.221 12.4 0.6
7 0.708 0.601 0.779 12.4 0.3
8 0.115 0.625 0.392 9.7 1.0
9 0.615 0.875 0.892 9.7 1.0
10 0.208 0.899 0.279 12.4 0.5
